data_2232219
loop_
_publ_author_name
'Arderne, Charmaine'

_publ_section_title
;
 Heptane-1,7-diaminium dinitrate
;
_journal_coeditor_code EZ2262
_journal_issue 11
_journal_name_full 'Acta Crystallographica Section E'
_journal_page_first o3007
_journal_paper_doi 10.1107/S1600536811042917
_journal_volume 67
_journal_year 2011
_chemical_formula_iupac 'C7 H20 N2 2+ , 2N O3 -'
_chemical_formula_moiety 'C7 H20 N2 2+, 2(N O3 -)'
_chemical_formula_sum 'C7 H20 N4 O6'
_chemical_formula_weight 256.27
_chemical_name_systematic
;
Heptane-1,7-diaminium dinitrate
;
_space_group_IT_number 14
_symmetry_cell_setting monoclinic
_symmetry_space_group_name_Hall '-P 2yn'
_symmetry_space_group_name_H-M 'P 1 21/n 1'
_atom_sites_solution_hydrogens geom
_atom_sites_solution_primary direct
_atom_sites_solution_secondary difmap
_audit_creation_method SHELXL97
_cell_angle_alpha 90.00
_cell_angle_beta 96.5000(10)
_cell_angle_gamma 90.00
_cell_formula_units_Z 4
_cell_length_a 5.32360(10)
_cell_length_b 16.8340(4)
_cell_length_c 14.9845(3)
_cell_measurement_reflns_used 8072
_cell_measurement_temperature 295(2)
_cell_measurement_theta_max 24.47
_cell_measurement_theta_min 2.42
_cell_volume 1334.24(5)
_computing_cell_refinement 'SAINT (Bruker, 2008)'
_computing_data_collection 'SMART-NT (Bruker, 1999)'
_computing_data_reduction 'SAINT (Bruker, 2008)'
_computing_molecular_graphics
;
OLEX2 (Dolomanov <i>et al.</i>, 2009) and Mercury (Macrae <i>et al.</i>,
2008)
;
_computing_publication_material
;
PublCIF (Westrip, 2010) and PLATON (Spek, 2009)
;
_computing_structure_refinement 'SHELXL97 (Sheldrick, 2008)'
_computing_structure_solution 'SHELXS97 (Sheldrick, 2008)'
_diffrn_ambient_temperature 295(2)
_diffrn_measured_fraction_theta_full 1.000
_diffrn_measured_fraction_theta_max 1.000
_diffrn_measurement_device_type 'Bruker SMART CCD'
_diffrn_measurement_method '\f and \w scans'
_diffrn_radiation_monochromator graphite
_diffrn_radiation_source 'fine-focus sealed tube'
_diffrn_radiation_type MoK\a
_diffrn_radiation_wavelength 0.71073
_diffrn_reflns_av_R_equivalents 0.0317
_diffrn_reflns_av_sigmaI/netI 0.0173
_diffrn_reflns_limit_h_max 6
_diffrn_reflns_limit_h_min -6
_diffrn_reflns_limit_k_max 19
_diffrn_reflns_limit_k_min -19
_diffrn_reflns_limit_l_max 17
_diffrn_reflns_limit_l_min -17
_diffrn_reflns_number 16750
_diffrn_reflns_theta_full 24.97
_diffrn_reflns_theta_max 24.97
_diffrn_reflns_theta_min 1.83
_diffrn_standards_number 0
_exptl_absorpt_coefficient_mu 0.110
_exptl_absorpt_correction_T_max 0.9657
_exptl_absorpt_correction_T_min 0.9533
_exptl_absorpt_correction_type multi-scan
_exptl_absorpt_process_details '(AX-SCALE; Bruker, 2008)'
_exptl_crystal_colour colourless
_exptl_crystal_density_diffrn 1.276
_exptl_crystal_density_method 'not measured'
_exptl_crystal_description block
_exptl_crystal_F_000 552
_exptl_crystal_size_max 0.44
_exptl_crystal_size_mid 0.35
_exptl_crystal_size_min 0.32
_refine_diff_density_max 0.287
_refine_diff_density_min -0.176
_refine_ls_extinction_coef 0.027(3)
_refine_ls_extinction_expression Fc^*^=kFc[1+0.001xFc^2^\l^3^/sin(2\q)]^-1/4^
_refine_ls_extinction_method 'SHELXL97 (Sheldrick, 2008)'
_refine_ls_goodness_of_fit_ref 1.055
_refine_ls_hydrogen_treatment constr
_refine_ls_matrix_type full
_refine_ls_number_parameters 157
_refine_ls_number_reflns 2343
_refine_ls_number_restraints 0
_refine_ls_restrained_S_all 1.055
_refine_ls_R_factor_all 0.0569
_refine_ls_R_factor_gt 0.0418
_refine_ls_shift/su_max 0.000
_refine_ls_shift/su_mean 0.000
_refine_ls_structure_factor_coef Fsqd
_refine_ls_weighting_details 'calc w = 1/[\s^2^(Fo^2^)+(0.0558P)^2^+0.3767P] where P=(Fo^2^+2Fc^2^)/3'
_refine_ls_weighting_scheme calc
_refine_ls_wR_factor_gt 0.1130
_refine_ls_wR_factor_ref 0.1242
_reflns_number_gt 1828
_reflns_number_total 2343
_reflns_threshold_expression I>2\s(I)
_cod_data_source_file ez2262.cif
_cod_data_source_block I
_cod_database_code 2232219
_cod_database_fobs_code 2232219

loop_
_symmetry_equiv_pos_as_xyz
'x, y, z'
'-x+1/2, y+1/2, -z+1/2'
'-x, -y, -z'
'x-1/2, -y-1/2, z-1/2'

loop_
_atom_site_type_symbol
_atom_site_label
_atom_site_fract_x
_atom_site_fract_y
_atom_site_fract_z
_atom_site_U_iso_or_equiv
_atom_site_adp_type
_atom_site_calc_flag
_atom_site_refinement_flags
_atom_site_occupancy
_atom_site_symmetry_multiplicity
C C1 0.2521(4) 0.71038(12) 0.43729(16) 0.0700(6) Uani d . 1 1
H H1A 0.1900 0.6662 0.3994 0.084 Uiso calc R 1 1
H H1B 0.1282 0.7213 0.4784 0.084 Uiso calc R 1 1
C C2 0.4951(4) 0.68708(14) 0.48992(15) 0.0703(6) Uani d . 1 1
H H2A 0.5671 0.7331 0.5223 0.084 Uiso calc R 1 1
H H2B 0.6127 0.6703 0.4487 0.084 Uiso calc R 1 1
C C3 0.4660(4) 0.62061(13) 0.55650(14) 0.0683(6) Uani d . 1 1
H H3A 0.3515 0.6380 0.5986 0.082 Uiso calc R 1 1
H H3B 0.3899 0.5751 0.5243 0.082 Uiso calc R 1 1
C C4 0.7127(4) 0.59522(14) 0.60854(15) 0.0724(6) Uani d . 1 1
H H4A 0.8182 0.5710 0.5673 0.087 Uiso calc R 1 1
H H4B 0.8000 0.6420 0.6339 0.087 Uiso calc R 1 1
C C5 0.6812(4) 0.53735(13) 0.68327(14) 0.0670(5) Uani d . 1 1
H H5A 0.5906 0.4911 0.6580 0.080 Uiso calc R 1 1
H H5B 0.5781 0.5620 0.7249 0.080 Uiso calc R 1 1
C C6 0.9287(4) 0.50997(13) 0.73523(13) 0.0617(5) Uani d . 1 1
H H6A 1.0223 0.4783 0.6962 0.074 Uiso calc R 1 1
H H6B 1.0306 0.5560 0.7543 0.074 Uiso calc R 1 1
C C7 0.8826(3) 0.46172(11) 0.81595(13) 0.0571(5) Uani d . 1 1
H H7A 0.7854 0.4931 0.8541 0.068 Uiso calc R 1 1
H H7B 0.7831 0.4153 0.7965 0.068 Uiso calc R 1 1
N N1 0.2774(3) 0.78115(9) 0.38028(11) 0.0612(4) Uani d . 1 1
H H1C 0.3176 0.8232 0.4150 0.092 Uiso calc R 1 1
H H1D 0.1315 0.7901 0.3466 0.092 Uiso calc R 1 1
H H1E 0.3983 0.7727 0.3449 0.092 Uiso calc R 1 1
N N2 1.1202(3) 0.43572(9) 0.86872(10) 0.0563(4) Uani d . 1 1
H H2C 1.1956 0.3994 0.8378 0.084 Uiso calc R 1 1
H H2D 1.0855 0.4148 0.9205 0.084 Uiso calc R 1 1
H H2E 1.2224 0.4773 0.8796 0.084 Uiso calc R 1 1
N N3 0.2584(3) 0.77064(11) 0.75577(11) 0.0643(5) Uani d . 1 1
N N4 0.3365(3) 0.60428(9) 0.97456(10) 0.0524(4) Uani d . 1 1
O O1 0.2441(3) 0.70920(9) 0.80187(11) 0.0828(5) Uani d . 1 1
O O2 0.0960(4) 0.82199(13) 0.75256(13) 0.1094(7) Uani d . 1 1
O O3 0.4470(3) 0.78063(11) 0.71661(13) 0.0983(6) Uani d . 1 1
O O4 0.1024(2) 0.59148(8) 0.96594(8) 0.0579(4) Uani d . 1 1
O O5 0.4312(3) 0.65102(10) 1.03157(11) 0.0859(5) Uani d . 1 1
O O6 0.4699(3) 0.56836(8) 0.92489(11) 0.0731(4) Uani d . 1 1

loop_
_atom_site_aniso_label
_atom_site_aniso_U_11
_atom_site_aniso_U_22
_atom_site_aniso_U_33
_atom_site_aniso_U_12
_atom_site_aniso_U_13
_atom_site_aniso_U_23
C1 0.0538(11) 0.0625(12) 0.0923(15) -0.0014(9) 0.0016(10) 0.0079(11)
C2 0.0556(11) 0.0777(14) 0.0755(13) -0.0033(10) -0.0012(10) 0.0081(11)
C3 0.0584(12) 0.0721(13) 0.0727(13) -0.0007(10) -0.0003(10) 0.0041(11)
C4 0.0593(12) 0.0834(15) 0.0729(13) -0.0023(11) 0.0004(10) 0.0120(11)
C5 0.0561(11) 0.0755(13) 0.0683(12) -0.0021(10) 0.0020(9) 0.0050(10)
C6 0.0528(11) 0.0696(12) 0.0624(11) -0.0009(9) 0.0045(9) 0.0033(10)
C7 0.0504(10) 0.0580(11) 0.0631(11) 0.0000(8) 0.0078(8) -0.0033(9)
N1 0.0513(9) 0.0562(9) 0.0743(11) 0.0003(7) 0.0001(8) -0.0044(8)
N2 0.0582(9) 0.0552(9) 0.0548(9) 0.0062(7) 0.0033(7) -0.0041(7)
N3 0.0607(10) 0.0703(11) 0.0601(10) -0.0032(9) -0.0014(8) 0.0114(8)
N4 0.0455(9) 0.0497(9) 0.0609(9) 0.0030(7) 0.0016(7) 0.0092(7)
O1 0.0805(11) 0.0728(10) 0.0962(11) -0.0081(8) 0.0145(8) 0.0310(9)
O2 0.0942(13) 0.1239(15) 0.1122(14) 0.0452(12) 0.0216(11) 0.0440(12)
O3 0.0797(11) 0.1003(13) 0.1192(14) -0.0011(9) 0.0293(10) 0.0406(11)
O4 0.0425(7) 0.0639(8) 0.0674(8) 0.0010(6) 0.0061(6) 0.0046(6)
O5 0.0768(11) 0.0803(11) 0.0948(11) -0.0076(8) -0.0155(9) -0.0181(9)
O6 0.0574(8) 0.0696(9) 0.0967(11) 0.0094(7) 0.0286(8) 0.0016(8)

loop_
_atom_type_symbol
_atom_type_description
_atom_type_scat_dispersion_real
_atom_type_scat_dispersion_imag
_atom_type_scat_source
C C 0.0033 0.0016 'International Tables Vol C Tables 4.2.6.8 and 6.1.1.4'
H H 0.0000 0.0000 'International Tables Vol C Tables 4.2.6.8 and 6.1.1.4'
N N 0.0061 0.0033 'International Tables Vol C Tables 4.2.6.8 and 6.1.1.4'
O O 0.0106 0.0060 'International Tables Vol C Tables 4.2.6.8 and 6.1.1.4'

loop_
_geom_angle_atom_site_label_1
_geom_angle_atom_site_label_2
_geom_angle_atom_site_label_3
_geom_angle
N1 C1 C2 112.78(17)
N1 C1 H1A 109.0
C2 C1 H1A 109.0
N1 C1 H1B 109.0
C2 C1 H1B 109.0
H1A C1 H1B 107.8
C1 C2 C3 113.25(18)
C1 C2 H2A 108.9
C3 C2 H2A 108.9
C1 C2 H2B 108.9
C3 C2 H2B 108.9
H2A C2 H2B 107.7
C4 C3 C2 113.58(17)
C4 C3 H3A 108.9
C2 C3 H3A 108.9
C4 C3 H3B 108.9
C2 C3 H3B 108.9
H3A C3 H3B 107.7
C5 C4 C3 113.76(17)
C5 C4 H4A 108.8
C3 C4 H4A 108.8
C5 C4 H4B 108.8
C3 C4 H4B 108.8
H4A C4 H4B 107.7
C4 C5 C6 114.37(17)
C4 C5 H5A 108.7
C6 C5 H5A 108.7
C4 C5 H5B 108.7
C6 C5 H5B 108.7
H5A C5 H5B 107.6
C7 C6 C5 111.39(16)
C7 C6 H6A 109.4
C5 C6 H6A 109.4
C7 C6 H6B 109.4
C5 C6 H6B 109.4
H6A C6 H6B 108.0
N2 C7 C6 112.51(15)
N2 C7 H7A 109.1
C6 C7 H7A 109.1
N2 C7 H7B 109.1
C6 C7 H7B 109.1
H7A C7 H7B 107.8
C1 N1 H1C 109.5
C1 N1 H1D 109.5
H1C N1 H1D 109.5
C1 N1 H1E 109.5
H1C N1 H1E 109.5
H1D N1 H1E 109.5
C7 N2 H2C 109.5
C7 N2 H2D 109.5
H2C N2 H2D 109.5
C7 N2 H2E 109.5
H2C N2 H2E 109.5
H2D N2 H2E 109.5
O2 N3 O3 119.83(18)
O2 N3 O1 121.37(19)
O3 N3 O1 118.72(18)
O5 N4 O6 120.76(16)
O5 N4 O4 120.40(16)
O6 N4 O4 118.84(16)

loop_
_geom_bond_atom_site_label_1
_geom_bond_atom_site_label_2
_geom_bond_distance
C1 N1 1.481(3)
C1 C2 1.489(3)
C1 H1A 0.9700
C1 H1B 0.9700
C2 C3 1.519(3)
C2 H2A 0.9700
C2 H2B 0.9700
C3 C4 1.511(3)
C3 H3A 0.9700
C3 H3B 0.9700
C4 C5 1.508(3)
C4 H4A 0.9700
C4 H4B 0.9700
C5 C6 1.524(3)
C5 H5A 0.9700
C5 H5B 0.9700
C6 C7 1.500(3)
C6 H6A 0.9700
C6 H6B 0.9700
C7 N2 1.480(2)
C7 H7A 0.9700
C7 H7B 0.9700
N1 H1C 0.8900
N1 H1D 0.8900
N1 H1E 0.8900
N2 H2C 0.8900
N2 H2D 0.8900
N2 H2E 0.8900
N3 O2 1.220(2)
N3 O3 1.230(2)
N3 O1 1.251(2)
N4 O5 1.227(2)
N4 O6 1.2424(19)
N4 O4 1.2570(18)

loop_
_geom_hbond_atom_site_label_D
_geom_hbond_atom_site_label_H
_geom_hbond_atom_site_label_A
_geom_hbond_site_symmetry_A
_geom_hbond_distance_DH
_geom_hbond_distance_HA
_geom_hbond_distance_DA
_geom_hbond_angle_DHA
N1 H1C O4 4_675 0.89 2.16 2.956(2) 149
N1 H1C O6 4_575 0.89 2.62 3.129(2) 118
N1 H1D O1 4_575 0.89 2.09 2.951(2) 161
N1 H1D O3 4_575 0.89 2.40 3.035(2) 129
N1 H1E O1 4_675 0.89 2.04 2.871(2) 155
N1 H1E O2 4_675 0.89 2.43 3.208(3) 147
N2 H2C O2 2_646 0.89 2.26 3.142(2) 172
N2 H2C O3 2_646 0.89 2.26 2.911(2) 130
N2 H2D O4 3_667 0.89 2.07 2.901(2) 155
N2 H2E O4 1_655 0.89 2.44 3.0064(19) 122
N2 H2E O6 1_655 0.89 2.08 2.967(2) 171

loop_
_geom_torsion_atom_site_label_1
_geom_torsion_atom_site_label_2
_geom_torsion_atom_site_label_3
_geom_torsion_atom_site_label_4
_geom_torsion
_geom_torsion_publ_flag
N1 C1 C2 C3 173.40(19) yes
C1 C2 C3 C4 178.6(2) yes
C2 C3 C4 C5 172.1(2) yes
C3 C4 C5 C6 178.89(19) yes
C4 C5 C6 C7 172.16(18) yes
C5 C6 C7 N2 -178.84(16) yes
